data_7115277
loop_
_publ_author_name
'David A. Ruiz'
'Mohand Melaimi'
'Guy Bertrand'

_publ_section_title
;
 An efficient synthetic route to stable bis(carbene)borylenes [(L1)(L2)BH]
;
_journal_name_full Chem.Commun.
_journal_page_first 7837
_journal_paper_doi 10.1039/C4CC03497J
_journal_volume 50
_journal_year 2014
_chemical_formula_moiety 'C35 H54 B N3'
_chemical_formula_sum 'C35 H54 B N3'
_chemical_formula_weight 527.62
_chemical_name_systematic
;
 ?
;
_space_group_crystal_system monoclinic
_space_group_IT_number 14
_space_group_name_Hall '-P 2yn'
_space_group_name_H-M_alt 'P 1 21/n 1'
_symmetry_space_group_name_Hall '-P 2yn'
_symmetry_space_group_name_H-M 'P 1 21/n 1'
_atom_sites_solution_hydrogens geom
_atom_sites_solution_primary direct
_audit_creation_date 2014-05-06
_audit_creation_method
;
Olex2 1.2
(compiled 2013.12.10 svn.r2853 for OlexSys, GUI svn.r4736)
;
_cell_angle_alpha 90
_cell_angle_beta 104.492(2)
_cell_angle_gamma 90
_cell_formula_units_Z 4
_cell_length_a 16.2182(7)
_cell_length_b 9.3515(4)
_cell_length_c 21.6436(10)
_cell_measurement_reflns_used 6717
_cell_measurement_temperature 100(2)
_cell_measurement_theta_max 26.23
_cell_measurement_theta_min 2.54
_cell_volume 3178.1(2)
_computing_molecular_graphics 'Olex2 (Dolomanov et al., 2009)'
_computing_publication_material 'Olex2 (Dolomanov et al., 2009)'
_computing_structure_refinement 'ShelXL (Sheldrick, 2008)'
_computing_structure_solution 'ShelXS (Sheldrick, 2008)'
_diffrn_ambient_temperature 100.0
_diffrn_measured_fraction_theta_full 0.997
_diffrn_measured_fraction_theta_max 0.995
_diffrn_measurement_device_type 'Bruker APEX-II CCD'
_diffrn_measurement_method '\f and \w scans'
_diffrn_radiation_monochromator graphite
_diffrn_radiation_type MoK\a
_diffrn_radiation_wavelength 0.71073
_diffrn_reflns_av_R_equivalents 0.0372
_diffrn_reflns_av_unetI/netI 0.0422
_diffrn_reflns_Laue_measured_fraction_full 0.997
_diffrn_reflns_Laue_measured_fraction_max 0.995
_diffrn_reflns_limit_h_max 20
_diffrn_reflns_limit_h_min -19
_diffrn_reflns_limit_k_max 11
_diffrn_reflns_limit_k_min -11
_diffrn_reflns_limit_l_max 27
_diffrn_reflns_limit_l_min -24
_diffrn_reflns_number 22614
_diffrn_reflns_point_group_measured_fraction_full 0.997
_diffrn_reflns_point_group_measured_fraction_max 0.995
_diffrn_reflns_theta_full 25.242
_diffrn_reflns_theta_max 26.397
_diffrn_reflns_theta_min 1.413
_diffrn_standards_number 0
_exptl_absorpt_coefficient_mu 0.063
_exptl_absorpt_correction_T_max 0.7454
_exptl_absorpt_correction_T_min 0.7220
_exptl_absorpt_correction_type multi-scan
_exptl_absorpt_process_details
;
SADABS-2008/1 (Bruker,2008) was used for absorption correction.
wR2(int) was 0.0495 before and 0.0422 after correction.
The Ratio of minimum to maximum transmission is 0.9686.
The \l/2 correction factor is 0.0015.
;
_exptl_crystal_density_diffrn 1.103
_exptl_crystal_F_000 1160
_exptl_crystal_size_max 0.2
_exptl_crystal_size_mid 0.18
_exptl_crystal_size_min 0.16
_refine_diff_density_max 0.391
_refine_diff_density_min -0.579
_refine_diff_density_rms 0.169
_refine_ls_extinction_method none
_refine_ls_goodness_of_fit_ref 1.111
_refine_ls_hydrogen_treatment mixed
_refine_ls_matrix_type full
_refine_ls_number_parameters 359
_refine_ls_number_reflns 6500
_refine_ls_number_restraints 0
_refine_ls_restrained_S_all 1.111
_refine_ls_R_factor_all 0.0786
_refine_ls_R_factor_gt 0.0492
_refine_ls_shift/su_max 0.000
_refine_ls_shift/su_mean 0.000
_refine_ls_structure_factor_coef Fsqd
_refine_ls_weighting_details
;
 w=1/[\s^2^(Fo^2^)+(0.0937P)^2^+0.5412P]
 where P=(Fo^2^+2Fc^2^)/3
;
_refine_ls_weighting_scheme calc
_refine_ls_wR_factor_gt 0.1318
_refine_ls_wR_factor_ref 0.1654
_reflns_Friedel_coverage 0.000
_reflns_number_gt 4873
_reflns_number_total 6500
_reflns_threshold_expression 'I > 2\s(I)'
_cod_data_source_file c4cc03497j2.cif
_cod_data_source_block gb_mm3_0m
_cod_database_code 7115277
_shelxl_version_number 2013-2
_shelx_space_group_comment
;
The symmetry employed for this shelxl refinement is uniquely defined
by the following loop, which should always be used as a source of
symmetry information in preference to the above space-group names.
They are only intended as comments.
;
_shelx_estimated_absorpt_t_max 0.7454
_shelx_estimated_absorpt_t_min 0.7220
_olex2_refinement_description
;
1. Others
 Fixed Uiso: H1A(0.035) H1B(0.035) H1C(0.035) H2(0.022) H9(0.03) H10(0.034)
 H11(0.031) H12(0.025) H14(0.023) H15A(0.041) H15B(0.041) H15C(0.041)
 H16A(0.04) H16B(0.04) H16C(0.04) H17(0.022) H18A(0.036) H18B(0.036)
 H18C(0.036) H19A(0.042) H19B(0.042) H19C(0.042) H20A(0.043) H20B(0.043)
 H22A(0.031) H22B(0.031) H23A(0.062) H23B(0.062) H23C(0.062) H24A(0.026)
 H24B(0.026) H25A(0.047) H25B(0.047) H25C(0.047) H26A(0.045) H26B(0.045)
 H26C(0.045) H27A(0.064) H27B(0.064) H27C(0.064) H28A(0.038) H28B(0.038)
 H28C(0.038) H29(0.024) H30(0.025) H31(0.023) H33(0.023) H34A(0.038)
 H34B(0.038) H34C(0.038) H35A(0.041) H35B(0.041) H35C(0.041) H1(0.017)
 Fixed X: H1A(0.2812) H1B(0.2418) H1C(0.2253) H2(0.1049) H9(-0.0032)
 H10(0.0704) H11(0.167) H12(0.1951) H14(0.1551) H15A(0.1727) H15B(0.1808)
 H15C(0.092) H16A(0.2712) H16B(0.2973) H16C(0.2795) H17(-0.0397) H18A(0.0471)
 H18B(0.0056) H18C(0.0852) H19A(-0.1356) H19B(-0.1443) H19C(-0.0956) H20A(-
 0.1442) H20B(-0.1905) H22A(-0.2) H22B(-0.1215) H23A(-0.1388) H23B(-0.2165)
 H23C(-0.2228) H24A(-0.0255) H24B(-0.0385) H25A(-0.178) H25B(-0.1167) H25C(-
 0.1694) H26A(-0.1522) H26B(-0.1717) H26C(-0.0888) H27A(-0.0083) H27B(-0.0955)
 H27C(-0.0202) H28A(0.1181) H28B(0.1753) H28C(0.2165) H29(0.2392) H30(0.2187)
 H31(0.1043) H33(-0.0645) H34A(0.0394) H34B(-0.0361) H34C(0.0496) H35A(-0.0331)
 H35B(-0.1188) H35C(-0.0903) H1(0.1038)
 Fixed Y: H1A(0.561) H1B(0.6774) H1C(0.5148) H2(0.6234) H9(0.1817) H10(0.2627)
 H11(0.447) H12(0.5563) H14(0.5883) H15A(0.7281) H15B(0.8) H15C(0.7454)
 H16A(0.4484) H16B(0.6102) H16C(0.5324) H17(0.1822) H18A(0.0196) H18B(-0.0425)
 H18C(0.0581) H19A(0.2364) H19B(0.0834) H19C(0.1042) H20A(0.6616) H20B(0.5126)
 H22A(0.4964) H22B(0.4153) H23A(0.2388) H23B(0.2458) H23C(0.3163) H24A(0.7114)
 H24B(0.6363) H25A(0.7206) H25B(0.8506) H25C(0.7885) H26A(0.3345) H26B(0.4659)
 H26C(0.3754) H27A(0.6022) H27B(0.6803) H27C(0.7039) H28A(0.7043) H28B(0.7945)
 H28C(0.6761) H29(0.4255) H30(0.1949) H31(0.0639) H33(0.1911) H34A(0.0743)
 H34B(-0.03) H34C(-0.0425) H35A(-0.0211) H35B(-0.0023) H35C(0.1135) H1(0.3462)
 Fixed Z: H1A(0.4019) H1B(0.3508) H1C(0.3348) H2(0.3591) H9(-0.0005) H10(-
 0.0726) H11(-0.047) H12(0.0525) H14(0.2269) H15A(0.1156) H15B(0.1823)
 H15C(0.1425) H16A(0.2204) H16B(0.2257) H16C(0.1595) H17(0.1759) H18A(0.1024)
 H18B(0.1548) H18C(0.1744) H19A(0.0732) H19B(0.1005) H19C(0.047) H20A(0.2934)
 H20B(0.2848) H22A(0.1649) H22B(0.1522) H23A(0.2273) H23B(0.1674) H23C(0.2317)
 H24A(0.2428) H24B(0.1765) H25A(0.1452) H25B(0.1673) H25C(0.2127) H26A(0.3641)
 H26B(0.4032) H26C(0.4291) H27A(0.4386) H27B(0.4118) H27C(0.3794) H28A(0.4651)
 H28B(0.4311) H28C(0.4805) H29(0.4857) H30(0.5158) H31(0.4587) H33(0.3321)
 H34A(0.2917) H34B(0.2922) H34C(0.345) H35A(0.4285) H35B(0.3762) H35C(0.4297)
 H1(0.2728)
;

loop_
_space_group_symop_operation_xyz
'x, y, z'
'-x+1/2, y+1/2, -z+1/2'
'-x, -y, -z'
'x-1/2, -y-1/2, z-1/2'

loop_
_atom_site_label
_atom_site_type_symbol
_atom_site_fract_x
_atom_site_fract_y
_atom_site_fract_z
_atom_site_U_iso_or_equiv
_atom_site_adp_type
_atom_site_occupancy
_atom_site_site_symmetry_order
_atom_site_calc_flag
_atom_site_refinement_flags_posn
N1 N 0.02193(9) 0.29746(16) 0.12354(7) 0.0159(3) Uani 1 1 d .
N2 N 0.11533(9) 0.46986(15) 0.14838(6) 0.0149(3) Uani 1 1 d .
C3 C -0.07913(11) 0.50984(19) 0.35617(8) 0.0166(4) Uani 1 1 d .
C1 C 0.23277(12) 0.5855(2) 0.36787(9) 0.0235(4) Uani 1 1 d .
H1A H 0.2812 0.5610 0.4019 0.035 Uiso 1 1 calc GR
H1B H 0.2418 0.6774 0.3508 0.035 Uiso 1 1 calc GR
H1C H 0.2253 0.5148 0.3348 0.035 Uiso 1 1 calc GR
C2 C 0.15267(11) 0.59116(19) 0.39365(8) 0.0181(4) Uani 1 1 d .
H2 H 0.1049 0.6234 0.3591 0.022 Uiso 1 1 calc R
C4 C 0.13192(11) 0.44241(19) 0.41422(8) 0.0158(4) Uani 1 1 d .
C5 C 0.05774(11) 0.36644(18) 0.38329(7) 0.0139(4) Uani 1 1 d .
N5 N -0.00867(9) 0.43520(15) 0.33689(6) 0.0140(3) Uiso 1 1 d .
C6 C -0.01154(11) 0.43796(18) 0.27089(8) 0.0146(4) Uani 1 1 d .
C7 C 0.06090(10) 0.38739(18) 0.17213(8) 0.0134(4) Uani 1 1 d .
C8 C 0.05273(11) 0.32103(19) 0.06991(8) 0.0173(4) Uani 1 1 d .
C9 C 0.03613(13) 0.2557(2) 0.01022(9) 0.0252(4) Uani 1 1 d .
H9 H -0.0032 0.1817 -0.0005 0.030 Uiso 1 1 calc R
C10 C 0.08012(14) 0.3049(2) -0.03253(9) 0.0285(5) Uani 1 1 d .
H10 H 0.0704 0.2627 -0.0726 0.034 Uiso 1 1 calc R
C11 C 0.13880(13) 0.4162(2) -0.01699(9) 0.0258(4) Uani 1 1 d .
H11 H 0.1670 0.4470 -0.0470 0.031 Uiso 1 1 calc R
C12 C 0.15603(12) 0.4819(2) 0.04213(8) 0.0206(4) Uani 1 1 d .
H12 H 0.1951 0.5563 0.0525 0.025 Uiso 1 1 calc R
C13 C 0.11211(11) 0.43166(19) 0.08547(8) 0.0154(4) Uani 1 1 d .
C14 C 0.16965(11) 0.58147(19) 0.18566(8) 0.0188(4) Uani 1 1 d .
H14 H 0.1551 0.5883 0.2269 0.023 Uiso 1 1 calc R
C15 C 0.15217(14) 0.7272(2) 0.15351(10) 0.0276(5) Uani 1 1 d .
H15A H 0.1727 0.7281 0.1156 0.041 Uiso 1 1 calc GR
H15B H 0.1808 0.8000 0.1823 0.041 Uiso 1 1 calc GR
H15C H 0.0920 0.7454 0.1425 0.041 Uiso 1 1 calc GR
C16 C 0.26302(12) 0.5392(2) 0.19904(9) 0.0265(4) Uani 1 1 d .
H16A H 0.2712 0.4484 0.2204 0.040 Uiso 1 1 calc GR
H16B H 0.2973 0.6102 0.2257 0.040 Uiso 1 1 calc GR
H16C H 0.2795 0.5324 0.1595 0.040 Uiso 1 1 calc GR
C17 C -0.02489(11) 0.16851(19) 0.13505(9) 0.0183(4) Uani 1 1 d .
H17 H -0.0397 0.1822 0.1759 0.022 Uiso 1 1 calc R
C18 C 0.03366(12) 0.0390(2) 0.14233(9) 0.0240(4) Uani 1 1 d .
H18A H 0.0471 0.0196 0.1024 0.036 Uiso 1 1 calc GR
H18B H 0.0056 -0.0425 0.1548 0.036 Uiso 1 1 calc GR
H18C H 0.0852 0.0581 0.1744 0.036 Uiso 1 1 calc GR
C19 C -0.10776(12) 0.1460(2) 0.08423(10) 0.0283(5) Uani 1 1 d .
H19A H -0.1356 0.2364 0.0732 0.042 Uiso 1 1 calc GR
H19B H -0.1443 0.0834 0.1005 0.042 Uiso 1 1 calc GR
H19C H -0.0956 0.1042 0.0470 0.042 Uiso 1 1 calc GR
C20 C -0.13544(14) 0.5592(3) 0.29248(9) 0.0361(6) Uani 1 1 d .
H20A H -0.1442 0.6616 0.2934 0.043 Uiso 1 1 calc R
H20B H -0.1905 0.5126 0.2848 0.043 Uiso 1 1 calc R
C21 C -0.09235(11) 0.5214(2) 0.23824(8) 0.0192(4) Uani 1 1 d .
C22 C -0.15184(12) 0.4362(2) 0.18449(9) 0.0262(5) Uani 1 1 d .
H22A H -0.2000 0.4964 0.1649 0.031 Uiso 1 1 calc R
H22B H -0.1215 0.4153 0.1522 0.031 Uiso 1 1 calc R
C23 C -0.18560(14) 0.2964(3) 0.20458(12) 0.0412(6) Uani 1 1 d .
H23A H -0.1388 0.2388 0.2273 0.062 Uiso 1 1 calc GR
H23B H -0.2165 0.2458 0.1674 0.062 Uiso 1 1 calc GR
H23C H -0.2228 0.3163 0.2317 0.062 Uiso 1 1 calc GR
C24 C -0.06668(12) 0.6615(2) 0.20954(9) 0.0216(4) Uani 1 1 d .
H24A H -0.0255 0.7114 0.2428 0.026 Uiso 1 1 calc R
H24B H -0.0385 0.6363 0.1765 0.026 Uiso 1 1 calc R
C25 C -0.13950(14) 0.7649(2) 0.18100(10) 0.0311(5) Uani 1 1 d .
H25A H -0.1780 0.7206 0.1452 0.047 Uiso 1 1 calc GR
H25B H -0.1167 0.8506 0.1673 0.047 Uiso 1 1 calc GR
H25C H -0.1694 0.7885 0.2127 0.047 Uiso 1 1 calc GR
C26 C -0.12742(13) 0.4124(2) 0.39143(10) 0.0298(5) Uani 1 1 d .
H26A H -0.1522 0.3345 0.3641 0.045 Uiso 1 1 calc GR
H26B H -0.1717 0.4659 0.4032 0.045 Uiso 1 1 calc GR
H26C H -0.0888 0.3754 0.4291 0.045 Uiso 1 1 calc GR
C27 C -0.04792(14) 0.6357(3) 0.40060(13) 0.0426(6) Uani 1 1 d .
H27A H -0.0083 0.6022 0.4386 0.064 Uiso 1 1 calc GR
H27B H -0.0955 0.6803 0.4118 0.064 Uiso 1 1 calc GR
H27C H -0.0202 0.7039 0.3794 0.064 Uiso 1 1 calc GR
C28 C 0.16699(13) 0.7019(2) 0.44764(9) 0.0255(4) Uani 1 1 d .
H28A H 0.1181 0.7043 0.4651 0.038 Uiso 1 1 calc GR
H28B H 0.1753 0.7945 0.4311 0.038 Uiso 1 1 calc GR
H28C H 0.2165 0.6761 0.4805 0.038 Uiso 1 1 calc GR
C29 C 0.19116(11) 0.3753(2) 0.46397(8) 0.0200(4) Uani 1 1 d .
H29 H 0.2392 0.4255 0.4857 0.024 Uiso 1 1 calc R
C30 C 0.17979(12) 0.2364(2) 0.48151(8) 0.0210(4) Uani 1 1 d .
H30 H 0.2187 0.1949 0.5158 0.025 Uiso 1 1 calc R
C31 C 0.11027(12) 0.1590(2) 0.44796(8) 0.0196(4) Uani 1 1 d .
H31 H 0.1043 0.0639 0.4587 0.023 Uiso 1 1 calc R
C32 C 0.04878(11) 0.22102(19) 0.39820(8) 0.0162(4) Uani 1 1 d .
C33 C -0.02337(12) 0.12816(19) 0.36033(8) 0.0193(4) Uani 1 1 d .
H33 H -0.0645 0.1911 0.3321 0.023 Uiso 1 1 calc R
C34 C 0.01053(13) 0.0226(2) 0.31836(9) 0.0254(4) Uani 1 1 d .
H34A H 0.0394 0.0743 0.2917 0.038 Uiso 1 1 calc GR
H34B H -0.0361 -0.0300 0.2922 0.038 Uiso 1 1 calc GR
H34C H 0.0496 -0.0425 0.3450 0.038 Uiso 1 1 calc GR
C35 C -0.07084(13) 0.0469(2) 0.40264(10) 0.0274(5) Uani 1 1 d .
H35A H -0.0331 -0.0211 0.4285 0.041 Uiso 1 1 calc GR
H35B H -0.1188 -0.0023 0.3762 0.041 Uiso 1 1 calc GR
H35C H -0.0903 0.1135 0.4297 0.041 Uiso 1 1 calc GR
B1 B 0.05694(12) 0.3855(2) 0.24395(9) 0.0142(4) Uani 1 1 d .
H1 H 0.1038 0.3462 0.2728 0.017 Uiso 1 1 calc R

loop_
_atom_site_aniso_label
_atom_site_aniso_U_11
_atom_site_aniso_U_22
_atom_site_aniso_U_33
_atom_site_aniso_U_23
_atom_site_aniso_U_13
_atom_site_aniso_U_12
N1 0.0151(7) 0.0185(8) 0.0132(7) 0.0000(6) 0.0019(6) -0.0032(6)
N2 0.0177(7) 0.0155(7) 0.0125(7) -0.0003(6) 0.0056(6) -0.0013(6)
C3 0.0155(9) 0.0175(9) 0.0186(9) 0.0023(7) 0.0075(7) 0.0035(7)
C1 0.0206(9) 0.0276(11) 0.0232(10) 0.0009(8) 0.0070(8) -0.0059(8)
C2 0.0180(9) 0.0190(9) 0.0174(9) 0.0001(7) 0.0045(7) -0.0021(7)
C4 0.0182(9) 0.0164(9) 0.0144(8) -0.0014(7) 0.0070(7) 0.0026(7)
C5 0.0163(8) 0.0165(9) 0.0102(8) 0.0005(7) 0.0060(7) 0.0025(7)
C6 0.0143(8) 0.0155(9) 0.0141(8) 0.0034(7) 0.0038(7) -0.0009(7)
C7 0.0113(8) 0.0127(8) 0.0156(8) 0.0017(7) 0.0024(6) 0.0021(7)
C8 0.0183(9) 0.0196(9) 0.0136(8) 0.0015(7) 0.0029(7) 0.0020(7)
C9 0.0275(10) 0.0296(11) 0.0166(9) -0.0043(8) 0.0019(8) -0.0041(9)
C10 0.0369(12) 0.0366(12) 0.0115(9) -0.0034(8) 0.0051(8) 0.0025(10)
C11 0.0321(11) 0.0325(11) 0.0152(9) 0.0067(8) 0.0101(8) 0.0064(9)
C12 0.0237(10) 0.0213(10) 0.0185(9) 0.0042(7) 0.0085(8) 0.0009(8)
C13 0.0175(9) 0.0174(9) 0.0115(8) 0.0017(7) 0.0037(7) 0.0035(7)
C14 0.0225(9) 0.0186(9) 0.0162(9) -0.0031(7) 0.0062(7) -0.0059(7)
C15 0.0349(12) 0.0175(10) 0.0306(11) -0.0023(8) 0.0086(9) -0.0049(9)
C16 0.0219(10) 0.0312(11) 0.0244(10) 0.0001(9) 0.0022(8) -0.0065(9)
C17 0.0151(9) 0.0182(9) 0.0198(9) 0.0013(7) 0.0013(7) -0.0048(7)
C18 0.0243(10) 0.0195(10) 0.0262(10) -0.0010(8) 0.0028(8) -0.0024(8)
C19 0.0214(10) 0.0285(11) 0.0301(11) 0.0024(9) -0.0028(8) -0.0072(8)
C20 0.0294(11) 0.0593(16) 0.0245(11) 0.0155(10) 0.0159(9) 0.0229(11)
C21 0.0158(9) 0.0260(10) 0.0172(9) 0.0074(8) 0.0067(7) 0.0075(8)
C22 0.0130(9) 0.0361(12) 0.0276(10) 0.0073(9) 0.0016(8) 0.0031(8)
C23 0.0240(11) 0.0496(15) 0.0533(15) 0.0052(12) 0.0160(10) -0.0104(10)
C24 0.0240(10) 0.0217(10) 0.0203(9) 0.0051(8) 0.0079(8) 0.0077(8)
C25 0.0327(11) 0.0300(12) 0.0325(11) 0.0099(9) 0.0116(9) 0.0141(9)
C26 0.0285(11) 0.0346(12) 0.0333(11) 0.0131(9) 0.0210(9) 0.0110(9)
C27 0.0291(12) 0.0337(13) 0.0711(17) -0.0265(12) 0.0240(12) -0.0012(10)
C28 0.0296(11) 0.0223(10) 0.0250(10) -0.0030(8) 0.0076(8) -0.0053(8)
C29 0.0169(9) 0.0264(10) 0.0159(9) -0.0027(7) 0.0025(7) 0.0008(8)
C30 0.0220(10) 0.0275(10) 0.0128(9) 0.0033(7) 0.0030(7) 0.0079(8)
C31 0.0267(10) 0.0163(9) 0.0171(9) 0.0034(7) 0.0082(8) 0.0044(8)
C32 0.0201(9) 0.0163(9) 0.0141(8) 0.0001(7) 0.0081(7) 0.0020(7)
C33 0.0222(9) 0.0157(9) 0.0195(9) 0.0017(7) 0.0048(7) -0.0002(7)
C34 0.0320(11) 0.0211(10) 0.0227(10) -0.0025(8) 0.0058(8) -0.0006(9)
C35 0.0325(11) 0.0210(10) 0.0310(11) 0.0018(8) 0.0121(9) -0.0056(9)
B1 0.0129(9) 0.0150(10) 0.0133(9) 0.0024(7) 0.0006(7) 0.0009(8)

loop_
_atom_type_symbol
_atom_type_description
_atom_type_scat_dispersion_real
_atom_type_scat_dispersion_imag
_atom_type_scat_source
C C 0.0033 0.0016 'International Tables Vol C Tables 4.2.6.8 and 6.1.1.4'
H H 0.0000 0.0000 'International Tables Vol C Tables 4.2.6.8 and 6.1.1.4'
N N 0.0061 0.0033 'International Tables Vol C Tables 4.2.6.8 and 6.1.1.4'
B B 0.0013 0.0007 'International Tables Vol C Tables 4.2.6.8 and 6.1.1.4'

loop_
_geom_angle_atom_site_label_1
_geom_angle_atom_site_label_2
_geom_angle_atom_site_label_3
_geom_angle
C7 N1 C8 110.48(14)
C7 N1 C17 121.90(14)
C8 N1 C17 125.19(15)
C7 N2 C13 110.66(14)
C7 N2 C14 123.32(14)
C13 N2 C14 126.01(14)
N5 C3 C20 102.56(14)
N5 C3 C26 112.79(15)
N5 C3 C27 112.50(15)
C20 C3 C26 111.56(16)
C20 C3 C27 111.51(18)
C27 C3 C26 106.08(16)
H1A C1 H1B 109.5
H1A C1 H1C 109.5
H1B C1 H1C 109.5
C2 C1 H1A 109.5
C2 C1 H1B 109.5
C2 C1 H1C 109.5
C1 C2 H2 108.2
C4 C2 C1 110.07(15)
C4 C2 H2 108.2
C4 C2 C28 113.32(15)
C28 C2 C1 108.59(15)
C28 C2 H2 108.2
C5 C4 C2 123.00(15)
C29 C4 C2 118.35(16)
C29 C4 C5 118.58(16)
C4 C5 N5 120.63(15)
C4 C5 C32 119.96(15)
C32 C5 N5 119.41(15)
C5 N5 C3 120.78(13)
C6 N5 C3 116.16(13)
C6 N5 C5 123.05(14)
N5 C6 C21 106.36(14)
N5 C6 B1 123.98(15)
B1 C6 C21 129.23(15)
N1 C7 B1 128.78(15)
N2 C7 N1 105.96(14)
N2 C7 B1 124.68(15)
N1 C8 C9 132.69(17)
N1 C8 C13 106.63(15)
C9 C8 C13 120.67(17)
C8 C9 H9 121.2
C10 C9 C8 117.59(18)
C10 C9 H9 121.2
C9 C10 H10 119.2
C9 C10 C11 121.54(18)
C11 C10 H10 119.2
C10 C11 H11 119.2
C12 C11 C10 121.51(18)
C12 C11 H11 119.2
C11 C12 H12 121.5
C11 C12 C13 116.98(18)
C13 C12 H12 121.5
N2 C13 C8 106.26(15)
C12 C13 N2 132.03(17)
C12 C13 C8 121.70(16)
N2 C14 H14 107.3
N2 C14 C15 111.52(15)
N2 C14 C16 110.58(15)
C15 C14 H14 107.3
C16 C14 H14 107.3
C16 C14 C15 112.45(16)
C14 C15 H15A 109.5
C14 C15 H15B 109.5
C14 C15 H15C 109.5
H15A C15 H15B 109.5
H15A C15 H15C 109.5
H15B C15 H15C 109.5
C14 C16 H16A 109.5
C14 C16 H16B 109.5
C14 C16 H16C 109.5
H16A C16 H16B 109.5
H16A C16 H16C 109.5
H16B C16 H16C 109.5
N1 C17 H17 107.3
N1 C17 C18 109.45(14)
N1 C17 C19 112.84(15)
C18 C17 H17 107.3
C18 C17 C19 112.31(16)
C19 C17 H17 107.3
C17 C18 H18A 109.5
C17 C18 H18B 109.5
C17 C18 H18C 109.5
H18A C18 H18B 109.5
H18A C18 H18C 109.5
H18B C18 H18C 109.5
C17 C19 H19A 109.5
C17 C19 H19B 109.5
C17 C19 H19C 109.5
H19A C19 H19B 109.5
H19A C19 H19C 109.5
H19B C19 H19C 109.5
C3 C20 H20A 109.8
C3 C20 H20B 109.8
C3 C20 C21 109.57(15)
H20A C20 H20B 108.2
C21 C20 H20A 109.8
C21 C20 H20B 109.8
C6 C21 C20 105.17(14)
C6 C21 C24 109.24(14)
C20 C21 C24 109.15(17)
C22 C21 C6 112.76(15)
C22 C21 C20 112.04(16)
C22 C21 C24 108.40(14)
C21 C22 H22A 108.4
C21 C22 H22B 108.4
H22A C22 H22B 107.4
C23 C22 C21 115.59(17)
C23 C22 H22A 108.4
C23 C22 H22B 108.4
C22 C23 H23A 109.5
C22 C23 H23B 109.5
C22 C23 H23C 109.5
H23A C23 H23B 109.5
H23A C23 H23C 109.5
H23B C23 H23C 109.5
C21 C24 H24A 108.3
C21 C24 H24B 108.3
H24A C24 H24B 107.4
C25 C24 C21 115.96(16)
C25 C24 H24A 108.3
C25 C24 H24B 108.3
C24 C25 H25A 109.5
C24 C25 H25B 109.5
C24 C25 H25C 109.5
H25A C25 H25B 109.5
H25A C25 H25C 109.5
H25B C25 H25C 109.5
C3 C26 H26A 109.5
C3 C26 H26B 109.5
C3 C26 H26C 109.5
H26A C26 H26B 109.5
H26A C26 H26C 109.5
H26B C26 H26C 109.5
C3 C27 H27A 109.5
C3 C27 H27B 109.5
C3 C27 H27C 109.5
H27A C27 H27B 109.5
H27A C27 H27C 109.5
H27B C27 H27C 109.5
C2 C28 H28A 109.5
C2 C28 H28B 109.5
C2 C28 H28C 109.5
H28A C28 H28B 109.5
H28A C28 H28C 109.5
H28B C28 H28C 109.5
C4 C29 H29 119.3
C30 C29 C4 121.39(17)
C30 C29 H29 119.3
C29 C30 H30 120.1
C29 C30 C31 119.75(17)
C31 C30 H30 120.1
C30 C31 H31 119.4
C30 C31 C32 121.19(17)
C32 C31 H31 119.4
C5 C32 C33 122.36(15)
C31 C32 C5 118.76(16)
C31 C32 C33 118.84(16)
C32 C33 H33 107.8
C32 C33 C34 110.18(15)
C32 C33 C35 113.19(15)
C34 C33 H33 107.8
C34 C33 C35 110.02(16)
C35 C33 H33 107.8
C33 C34 H34A 109.5
C33 C34 H34B 109.5
C33 C34 H34C 109.5
H34A C34 H34B 109.5
H34A C34 H34C 109.5
H34B C34 H34C 109.5
C33 C35 H35A 109.5
C33 C35 H35B 109.5
C33 C35 H35C 109.5
H35A C35 H35B 109.5
H35A C35 H35C 109.5
H35B C35 H35C 109.5
C6 B1 C7 127.84(15)
C6 B1 H1 116.1
C7 B1 H1 116.1

loop_
_geom_bond_atom_site_label_1
_geom_bond_atom_site_label_2
_geom_bond_distance
N1 C7 1.371(2)
N1 C8 1.391(2)
N1 C17 1.479(2)
N2 C7 1.366(2)
N2 C13 1.396(2)
N2 C14 1.470(2)
C3 N5 1.485(2)
C3 C20 1.522(3)
C3 C26 1.525(2)
C3 C27 1.524(3)
C1 H1A 0.9600
C1 H1B 0.9600
C1 H1C 0.9600
C1 C2 1.538(2)
C2 H2 0.9800
C2 C4 1.524(2)
C2 C28 1.535(3)
C4 C5 1.413(2)
C4 C29 1.399(2)
C5 N5 1.428(2)
C5 C32 1.413(2)
N5 C6 1.418(2)
C6 C21 1.537(2)
C6 B1 1.462(3)
C7 B1 1.572(2)
C8 C9 1.393(3)
C8 C13 1.396(2)
C9 H9 0.9300
C9 C10 1.381(3)
C10 H10 0.9300
C10 C11 1.394(3)
C11 H11 0.9300
C11 C12 1.384(3)
C12 H12 0.9300
C12 C13 1.394(2)
C14 H14 0.9800
C14 C15 1.524(3)
C14 C16 1.521(3)
C15 H15A 0.9600
C15 H15B 0.9600
C15 H15C 0.9600
C16 H16A 0.9600
C16 H16B 0.9600
C16 H16C 0.9600
C17 H17 0.9800
C17 C18 1.523(3)
C17 C19 1.523(2)
C18 H18A 0.9600
C18 H18B 0.9600
C18 H18C 0.9600
C19 H19A 0.9600
C19 H19B 0.9600
C19 H19C 0.9600
C20 H20A 0.9700
C20 H20B 0.9700
C20 C21 1.550(3)
C21 C22 1.535(3)
C21 C24 1.551(3)
C22 H22A 0.9700
C22 H22B 0.9700
C22 C23 1.523(3)
C23 H23A 0.9600
C23 H23B 0.9600
C23 H23C 0.9600
C24 H24A 0.9700
C24 H24B 0.9700
C24 C25 1.532(3)
C25 H25A 0.9600
C25 H25B 0.9600
C25 H25C 0.9600
C26 H26A 0.9600
C26 H26B 0.9600
C26 H26C 0.9600
C27 H27A 0.9600
C27 H27B 0.9600
C27 H27C 0.9600
C28 H28A 0.9600
C28 H28B 0.9600
C28 H28C 0.9600
C29 H29 0.9300
C29 C30 1.379(3)
C30 H30 0.9300
C30 C31 1.383(3)
C31 H31 0.9300
C31 C32 1.398(2)
C32 C33 1.522(2)
C33 H33 0.9800
C33 C34 1.533(3)
C33 C35 1.536(3)
C34 H34A 0.9600
C34 H34B 0.9600
C34 H34C 0.9600
C35 H35A 0.9600
C35 H35B 0.9600
C35 H35C 0.9600
B1 H1 0.9300

loop_
_geom_torsion_atom_site_label_1
_geom_torsion_atom_site_label_2
_geom_torsion_atom_site_label_3
_geom_torsion_atom_site_label_4
_geom_torsion
N1 C7 B1 C6 -78.5(3)
N1 C8 C9 C10 -178.69(19)
N1 C8 C13 N2 0.48(19)
N1 C8 C13 C12 179.55(16)
N2 C7 B1 C6 111.5(2)
C3 N5 C6 C21 -0.59(19)
C3 N5 C6 B1 172.48(16)
C3 C20 C21 C6 4.1(2)
C3 C20 C21 C22 126.89(18)
C3 C20 C21 C24 -113.04(19)
C1 C2 C4 C5 -114.00(18)
C1 C2 C4 C29 62.7(2)
C2 C4 C5 N5 -9.8(2)
C2 C4 C5 C32 170.16(15)
C2 C4 C29 C30 -174.62(16)
C4 C5 N5 C3 -89.51(19)
C4 C5 N5 C6 90.0(2)
C4 C5 C32 C31 6.1(2)
C4 C5 C32 C33 -171.38(15)
C4 C29 C30 C31 2.5(3)
C5 C4 C29 C30 2.3(3)
C5 N5 C6 C21 179.90(15)
C5 N5 C6 B1 -7.0(3)
C5 C32 C33 C34 106.62(19)
C5 C32 C33 C35 -129.73(18)
N5 C3 C20 C21 -4.2(2)
N5 C5 C32 C31 -173.90(15)
N5 C5 C32 C33 8.6(2)
N5 C6 C21 C20 -2.1(2)
N5 C6 C21 C22 -124.49(15)
N5 C6 C21 C24 114.92(15)
N5 C6 B1 C7 -178.28(16)
C6 C21 C22 C23 60.6(2)
C6 C21 C24 C25 -174.06(16)
C7 N1 C8 C9 177.54(19)
C7 N1 C8 C13 -1.03(19)
C7 N1 C17 C18 -95.50(19)
C7 N1 C17 C19 138.66(17)
C7 N2 C13 C8 0.23(19)
C7 N2 C13 C12 -178.70(18)
C7 N2 C14 C15 -121.95(18)
C7 N2 C14 C16 112.15(18)
C8 N1 C7 N2 1.16(19)
C8 N1 C7 B1 -170.29(16)
C8 N1 C17 C18 65.1(2)
C8 N1 C17 C19 -60.7(2)
C8 C9 C10 C11 -0.3(3)
C9 C8 C13 N2 -178.30(16)
C9 C8 C13 C12 0.8(3)
C9 C10 C11 C12 0.4(3)
C10 C11 C12 C13 0.1(3)
C11 C12 C13 N2 178.15(18)
C11 C12 C13 C8 -0.6(3)
C13 N2 C7 N1 -0.85(18)
C13 N2 C7 B1 171.05(15)
C13 N2 C14 C15 58.8(2)
C13 N2 C14 C16 -67.1(2)
C13 C8 C9 C10 -0.3(3)
C14 N2 C7 N1 179.82(15)
C14 N2 C7 B1 -8.3(3)
C14 N2 C13 C8 179.54(15)
C14 N2 C13 C12 0.6(3)
C17 N1 C7 N2 164.33(14)
C17 N1 C7 B1 -7.1(3)
C17 N1 C8 C9 15.0(3)
C17 N1 C8 C13 -163.53(15)
C20 C3 N5 C5 -177.43(16)
C20 C3 N5 C6 3.1(2)
C20 C21 C22 C23 -57.8(2)
C20 C21 C24 C25 -59.6(2)
C21 C6 B1 C7 -6.9(3)
C22 C21 C24 C25 62.7(2)
C24 C21 C22 C23 -178.34(17)
C26 C3 N5 C5 -57.3(2)
C26 C3 N5 C6 123.18(16)
C26 C3 C20 C21 -125.21(19)
C27 C3 N5 C5 62.6(2)
C27 C3 N5 C6 -116.87(18)
C27 C3 C20 C21 116.38(19)
C28 C2 C4 C5 124.19(18)
C28 C2 C4 C29 -59.1(2)
C29 C4 C5 N5 173.44(15)
C29 C4 C5 C32 -6.6(2)
C29 C30 C31 C32 -3.0(3)
C30 C31 C32 C5 -1.3(3)
C30 C31 C32 C33 176.28(16)
C31 C32 C33 C34 -70.9(2)
C31 C32 C33 C35 52.8(2)
C32 C5 N5 C3 90.49(19)
C32 C5 N5 C6 -90.0(2)
B1 C6 C21 C20 -174.70(19)
B1 C6 C21 C22 62.9(2)
B1 C6 C21 C24 -57.7(2)
